data_7049131
loop_
_publ_author_name
'Ullmann, Steve'
'Hahn, Peter'
'Bl\"omer, Laura'
'Mehnert, Anne'
'Laube, Christian'
'Abel, Bernd'
'Kersting, Berthold'

_publ_section_title
;
 Dinuclear lanthanide complexes supported by a hybrid
 salicylaldiminato/calix[4]arene-ligand: synthesis, structure, and
 magnetic and luminescence properties of
 (HNEt<sub>3</sub>)[Ln<sub>2</sub>(HL)(L)] (Ln = Sm<sup>III</sup>,
 Eu<sup>III</sup>, Gd<sup>III</sup>, Tb<sup>III</sup>).
;
_journal_issue 12
_journal_name_full 'Dalton transactions (Cambridge, England : 2003)'
_journal_page_first 3893
_journal_page_last 3905
_journal_paper_doi 10.1039/c9dt00292h
_journal_volume 48
_journal_year 2019
_chemical_formula_sum 'C86 H84 N6 O10 Sm2'
_chemical_formula_weight 1662.29
_space_group_crystal_system orthorhombic
_space_group_IT_number 61
_space_group_name_Hall '-P 2ac 2ab'
_space_group_name_H-M_alt 'P b c a'
_symmetry_space_group_name_Hall '-P 2ac 2ab'
_symmetry_space_group_name_H-M 'P b c a'
_atom_sites_solution_hydrogens mixed
_audit_creation_method SHELXL-2014/8
_audit_update_record
;
2019-02-13 deposited with the CCDC.    2019-02-22 downloaded from the CCDC.
;
_cell_angle_alpha 90
_cell_angle_beta 90
_cell_angle_gamma 90
_cell_formula_units_Z 8
_cell_length_a 22.6899(5)
_cell_length_b 25.2258(5)
_cell_length_c 26.5373(5)
_cell_measurement_reflns_used 23650
_cell_measurement_temperature 180(2)
_cell_measurement_theta_max 23.4
_cell_measurement_theta_min 5.3
_cell_volume 15189.2(5)
_computing_cell_refinement 'STOE IPDS software'
_computing_data_collection 'STOE IPDS software'
_computing_data_reduction 'STOE X-AREA'
_computing_molecular_graphics ' ORTEP 3 for Windows '
_computing_publication_material ' POVRAY 3.1 for Windows '
_computing_structure_refinement 'SHELXL-2014/8 (Sheldrick, 2014)'
_computing_structure_solution SHELXS
_diffrn_ambient_temperature 180(2)
_diffrn_measured_fraction_theta_full 0.999
_diffrn_measured_fraction_theta_max 0.999
_diffrn_measurement_device_type 'STOE IPDS-2'
_diffrn_radiation_type MoK\a
_diffrn_radiation_wavelength 0.71073
_diffrn_reflns_av_R_equivalents 0.0455
_diffrn_reflns_av_unetI/netI 0.0354
_diffrn_reflns_Laue_measured_fraction_full 0.999
_diffrn_reflns_Laue_measured_fraction_max 0.999
_diffrn_reflns_limit_h_max 27
_diffrn_reflns_limit_h_min -27
_diffrn_reflns_limit_k_max 31
_diffrn_reflns_limit_k_min -25
_diffrn_reflns_limit_l_max 32
_diffrn_reflns_limit_l_min -26
_diffrn_reflns_number 48009
_diffrn_reflns_point_group_measured_fraction_full 0.999
_diffrn_reflns_point_group_measured_fraction_max 0.999
_diffrn_reflns_theta_full 25.242
_diffrn_reflns_theta_max 25.999
_diffrn_reflns_theta_min 1.778
_exptl_absorpt_coefficient_mu 1.595
_exptl_absorpt_correction_T_max 0.53
_exptl_absorpt_correction_T_min 0.43
_exptl_absorpt_correction_type numerical
_exptl_absorpt_process_details
;
Busing, W. R. & Levy, H. A. (1957) Acta Cryst. 10, 180-182. 
and Coppens, P., Leiserowitz, L. & Rabinovich, D. (1965) 
Acta Cryst. 1965, 1035-1038.
;
_exptl_crystal_colour colorless
_exptl_crystal_density_diffrn 1.454
_exptl_crystal_density_meas ?
_exptl_crystal_description block
_exptl_crystal_F_000 6768
_exptl_crystal_size_max 0.600
_exptl_crystal_size_mid 0.480
_exptl_crystal_size_min 0.470
_refine_diff_density_max 1.995
_refine_diff_density_min -0.611
_refine_diff_density_rms 0.131
_refine_ls_extinction_coef 0.00137(6)
_refine_ls_extinction_expression Fc^*^=kFc[1+0.001xFc^2^\l^3^/sin(2\q)]^-1/4^
_refine_ls_extinction_method 'SHELXL-2014/8 (Sheldrick 2014'
_refine_ls_goodness_of_fit_ref 1.120
_refine_ls_hydrogen_treatment mixed
_refine_ls_matrix_type full
_refine_ls_number_parameters 945
_refine_ls_number_reflns 14906
_refine_ls_number_restraints 0
_refine_ls_restrained_S_all 1.120
_refine_ls_R_factor_all 0.0548
_refine_ls_R_factor_gt 0.0416
_refine_ls_shift/su_max 0.001
_refine_ls_shift/su_mean 0.000
_refine_ls_structure_factor_coef Fsqd
_refine_ls_weighting_details 'w=1/[\s^2^(Fo^2^)+(0.0751P)^2^] where P=(Fo^2^+2Fc^2^)/3'
_refine_ls_weighting_scheme calc
_refine_ls_wR_factor_gt 0.1137
_refine_ls_wR_factor_ref 0.1208
_reflns_Friedel_coverage 0.000
_reflns_number_gt 11481
_reflns_number_total 14906
_reflns_threshold_expression 'I > 2\s(I)'
_cod_data_source_file c9dt00292h2.cif
_cod_data_source_block ip2-2161n
_cod_depositor_comments
;
The following automatic conversions were performed:

'_exptl_crystal_density_meas' value 'not measured' was changed to '?'
- the value is perceived as not measured.

Automatic conversion script
Id: cif_fix_values 4973 2017-02-22 13:04:09Z antanas 

 Adding full bibliography for 7049130--7049132.cif.
;
_cod_database_code 7049131
_shelx_shelxl_version_number 2014/8
_shelx_space_group_comment
;
The symmetry employed for this shelxl refinement is uniquely defined
by the following loop, which should always be used as a source of
symmetry information in preference to the above space-group names.
They are only intended as comments.
;
_shelx_estimated_absorpt_t_min 0.448
_shelx_estimated_absorpt_t_max 0.521

loop_
_space_group_symop_operation_xyz
'x, y, z'
'-x+1/2, -y, z+1/2'
'x+1/2, -y+1/2, -z'
'-x, y+1/2, -z+1/2'
'-x, -y, -z'
'x-1/2, y, -z-1/2'
'-x-1/2, y-1/2, z'
'x, -y-1/2, z-1/2'

loop_
_atom_site_label
_atom_site_type_symbol
_atom_site_fract_x
_atom_site_fract_y
_atom_site_fract_z
_atom_site_U_iso_or_equiv
_atom_site_adp_type
_atom_site_occupancy
_atom_site_site_symmetry_order
_atom_site_calc_flag
_atom_site_refinement_flags_posn
_atom_site_refinement_flags_adp
C1 C -0.0409(2) -0.02816(17) 0.22608(16) 0.0481(10) Uani 1 1 d . .
C2 C -0.0402(2) -0.05511(17) 0.27272(16) 0.0470(9) Uani 1 1 d . .
C3 C -0.0850(2) -0.09237(17) 0.28211(18) 0.0552(11) Uani 1 1 d . .
H3 H -0.0852 -0.1109 0.3133 0.066 Uiso 1 1 calc R U
C4 C -0.1285(2) -0.10266(18) 0.2473(2) 0.0595(12) Uani 1 1 d . .
H4B H -0.1578 -0.1286 0.2542 0.071 Uiso 1 1 calc R U
C5 C -0.1296(2) -0.07492(18) 0.2021(2) 0.0605(12) Uani 1 1 d . .
H5 H -0.1600 -0.0819 0.1784 0.073 Uiso 1 1 calc R U
C6 C -0.0872(2) -0.03742(17) 0.19108(16) 0.0507(10) Uani 1 1 d . .
C7 C -0.0891(2) -0.0046(2) 0.14322(18) 0.0595(12) Uani 1 1 d . .
H7A H -0.0872 0.0333 0.1525 0.071 Uiso 1 1 calc R U
H7B H -0.1274 -0.0108 0.1263 0.071 Uiso 1 1 calc R U
C8 C -0.0399(2) -0.01650(19) 0.10612(16) 0.0579(12) Uani 1 1 d . .
C9 C -0.0417(3) -0.0628(2) 0.07741(18) 0.0651(14) Uani 1 1 d . .
H9 H -0.0747 -0.0857 0.0801 0.078 Uiso 1 1 calc R U
C10 C 0.0036(3) -0.0756(2) 0.04535(19) 0.0700(15) Uani 1 1 d . .
H10 H 0.0012 -0.1067 0.0253 0.084 Uiso 1 1 calc R U
C11 C 0.0527(3) -0.0436(2) 0.04203(18) 0.0692(15) Uani 1 1 d . .
H11 H 0.0839 -0.0532 0.0200 0.083 Uiso 1 1 calc R U
C12 C 0.0573(2) 0.0026(2) 0.07036(16) 0.0594(13) Uani 1 1 d . .
C13 C 0.0094(2) 0.01635(18) 0.10025(15) 0.0556(12) Uani 1 1 d . .
C14 C 0.1149(2) 0.03417(19) 0.06875(16) 0.0614(13) Uani 1 1 d . .
H14A H 0.1279 0.0379 0.0333 0.074 Uiso 1 1 calc R U
H14B H 0.1079 0.0701 0.0824 0.074 Uiso 1 1 calc R U
C15 C 0.1628(2) 0.00736(19) 0.09887(17) 0.0582(12) Uani 1 1 d . .
C16 C 0.2003(3) -0.0289(2) 0.0765(2) 0.0726(15) Uani 1 1 d . .
H16 H 0.1976 -0.0351 0.0412 0.087 Uiso 1 1 calc R U
C17 C 0.2418(3) -0.0563(3) 0.1044(2) 0.0807(17) Uani 1 1 d . .
H17 H 0.2672 -0.0812 0.0885 0.097 Uiso 1 1 calc R U
C18 C 0.2458(2) -0.0470(2) 0.1562(2) 0.0678(14) Uani 1 1 d . .
H18 H 0.2745 -0.0656 0.1754 0.081 Uiso 1 1 calc R U
C19 C 0.2087(2) -0.01123(18) 0.18022(18) 0.0553(11) Uani 1 1 d . .
C20 C 0.1668(2) 0.01672(17) 0.15078(17) 0.0517(11) Uani 1 1 d . .
C21 C 0.2097(2) -0.00463(18) 0.23667(18) 0.0539(10) Uani 1 1 d . .
H21A H 0.2002 0.0326 0.2452 0.065 Uiso 1 1 calc R U
H21B H 0.2498 -0.0123 0.2493 0.065 Uiso 1 1 calc R U
C22 C 0.16576(19) -0.04127(16) 0.26263(16) 0.0453(9) Uani 1 1 d . .
C23 C 0.1775(2) -0.09567(17) 0.26577(18) 0.0528(10) Uani 1 1 d . .
H23 H 0.2144 -0.1088 0.2543 0.063 Uiso 1 1 calc R U
C24 C 0.1364(2) -0.13069(17) 0.28531(17) 0.0528(11) Uani 1 1 d . .
H24 H 0.1457 -0.1673 0.2885 0.063 Uiso 1 1 calc R U
C25 C 0.0821(2) -0.11205(16) 0.30000(16) 0.0499(10) Uani 1 1 d . .
H25 H 0.0535 -0.1365 0.3120 0.060 Uiso 1 1 calc R U
C26 C 0.0677(2) -0.05819(17) 0.29773(15) 0.0441(9) Uani 1 1 d . .
C27 C 0.1115(2) -0.02271(15) 0.28089(13) 0.0425(9) Uani 1 1 d . .
C28 C 0.0059(2) -0.04042(17) 0.31132(15) 0.0479(10) Uani 1 1 d . .
H28A H -0.0051 -0.0564 0.3441 0.057 Uiso 1 1 calc R U
H28B H 0.0058 -0.0014 0.3156 0.057 Uiso 1 1 calc R U
C29 C -0.0126(2) 0.10823(18) 0.09614(16) 0.0555(11) Uani 1 1 d . .
H29A H -0.0496 0.0977 0.0791 0.067 Uiso 1 1 calc R U
H29B H 0.0165 0.1185 0.0702 0.067 Uiso 1 1 calc R U
C30 C -0.0237(2) 0.1539(2) 0.13201(17) 0.0571(11) Uani 1 1 d . .
H30A H -0.0321 0.1866 0.1127 0.069 Uiso 1 1 calc R U
H30B H -0.0583 0.1460 0.1534 0.069 Uiso 1 1 calc R U
C31 C 0.0571(2) 0.20514(17) 0.15834(16) 0.0492(10) Uani 1 1 d . .
H31 H 0.0413 0.2300 0.1351 0.059 Uiso 1 1 calc R U
C32 C 0.1107(2) 0.22039(16) 0.18386(15) 0.0456(9) Uani 1 1 d . .
C33 C 0.1402(3) 0.26525(18) 0.16407(18) 0.0601(12) Uani 1 1 d . .
H33 H 0.1235 0.2832 0.1360 0.072 Uiso 1 1 calc R U
C34 C 0.1918(3) 0.2834(2) 0.1841(2) 0.0676(14) Uani 1 1 d . .
H34 H 0.2116 0.3127 0.1693 0.081 Uiso 1 1 calc R U
C35 C 0.2150(2) 0.2589(2) 0.2262(2) 0.0657(13) Uani 1 1 d . .
H35 H 0.2508 0.2715 0.2404 0.079 Uiso 1 1 calc R U
C36 C 0.18645(19) 0.21594(18) 0.24778(17) 0.0525(11) Uani 1 1 d . .
H36 H 0.2024 0.2004 0.2774 0.063 Uiso 1 1 calc R U
C37 C 0.13424(18) 0.19458(15) 0.22689(15) 0.0411(9) Uani 1 1 d . .
C38 C 0.0856(2) 0.28070(16) 0.41471(18) 0.0568(12) Uani 1 1 d . .
C39 C 0.1443(3) 0.29554(18) 0.4219(2) 0.0645(14) Uani 1 1 d . .
C40 C 0.1611(3) 0.3128(2) 0.4696(2) 0.0687(14) Uani 1 1 d . .
H40 H 0.2006 0.3241 0.4750 0.082 Uiso 1 1 calc R U
C41 C 0.1219(3) 0.3139(2) 0.5092(2) 0.0703(15) Uani 1 1 d . .
H41 H 0.1340 0.3265 0.5413 0.084 Uiso 1 1 calc R U
C42 C 0.0644(2) 0.29648(18) 0.50157(19) 0.0592(12) Uani 1 1 d . .
H42 H 0.0377 0.2962 0.5291 0.071 Uiso 1 1 calc R U
C43 C 0.0451(2) 0.27931(16) 0.45423(18) 0.0532(11) Uani 1 1 d . .
C44 C -0.0176(2) 0.25827(17) 0.44936(19) 0.0548(11) Uani 1 1 d . .
H44A H -0.0282 0.2555 0.4133 0.066 Uiso 1 1 calc R U
H44B H -0.0453 0.2834 0.4655 0.066 Uiso 1 1 calc R U
C45 C -0.0233(2) 0.20404(16) 0.47415(17) 0.0488(10) Uani 1 1 d . .
C46 C -0.0419(2) 0.19761(19) 0.52407(18) 0.0578(12) Uani 1 1 d . .
H46 H -0.0538 0.2278 0.5429 0.069 Uiso 1 1 calc R U
C47 C -0.0435(3) 0.1486(2) 0.54630(19) 0.0688(14) Uani 1 1 d . .
H47 H -0.0562 0.1450 0.5802 0.083 Uiso 1 1 calc R U
C48 C -0.0262(2) 0.10401(19) 0.51886(17) 0.0584(12) Uani 1 1 d . .
H48 H -0.0275 0.0701 0.5343 0.070 Uiso 1 1 calc R U
C49 C -0.00706(18) 0.10850(15) 0.46924(15) 0.0415(8) Uani 1 1 d . .
C50 C -0.00597(18) 0.15905(15) 0.44660(15) 0.0411(8) Uani 1 1 d . .
C51 C 0.01539(18) 0.06086(15) 0.43987(15) 0.0421(9) Uani 1 1 d . .
H51A H -0.0025 0.0282 0.4538 0.051 Uiso 1 1 calc R U
H51B H 0.0029 0.0641 0.4042 0.051 Uiso 1 1 calc R U
C52 C 0.08173(19) 0.05619(15) 0.44216(14) 0.0402(8) Uani 1 1 d . .
C53 C 0.1087(2) 0.03870(16) 0.48630(16) 0.0483(10) Uani 1 1 d . .
H53 H 0.0847 0.0283 0.5140 0.058 Uiso 1 1 calc R U
C54 C 0.1693(2) 0.03600(18) 0.49102(17) 0.0570(12) Uani 1 1 d . .
H54 H 0.1866 0.0219 0.5207 0.068 Uiso 1 1 calc R U
C55 C 0.2042(2) 0.0540(2) 0.45224(18) 0.0576(12) Uani 1 1 d . .
H55 H 0.2458 0.0543 0.4565 0.069 Uiso 1 1 calc R U
C56 C 0.18014(19) 0.07193(17) 0.40641(16) 0.0485(10) Uani 1 1 d . .
C57 C 0.11862(18) 0.07021(14) 0.40123(14) 0.0385(8) Uani 1 1 d . .
C58 C 0.22085(19) 0.09456(19) 0.36672(17) 0.0550(11) Uani 1 1 d . .
H58A H 0.2540 0.0697 0.3613 0.066 Uiso 1 1 calc R U
H58B H 0.1990 0.0978 0.3346 0.066 Uiso 1 1 calc R U
C59 C 0.2452(2) 0.1480(2) 0.38101(19) 0.0647(14) Uani 1 1 d . .
C60 C 0.3030(2) 0.1560(3) 0.3969(3) 0.115(3) Uani 1 1 d . .
H60 H 0.3287 0.1264 0.3997 0.138 Uiso 1 1 calc R U
C61 C 0.3238(3) 0.2057(4) 0.4086(4) 0.145(4) Uani 1 1 d . .
H61 H 0.3631 0.2098 0.4203 0.174 Uiso 1 1 calc R U
C62 C 0.2886(3) 0.2489(3) 0.4037(3) 0.119(3) Uani 1 1 d . .
H62 H 0.3039 0.2830 0.4116 0.143 Uiso 1 1 calc R U
C63 C 0.2308(2) 0.2443(2) 0.3872(2) 0.0747(17) Uani 1 1 d . .
C64 C 0.2081(2) 0.1930(2) 0.37751(17) 0.0576(12) Uani 1 1 d . .
C65 C 0.1909(3) 0.2908(2) 0.3804(2) 0.0793(18) Uani 1 1 d . .
H65A H 0.1709 0.2877 0.3474 0.095 Uiso 1 1 calc R U
H65B H 0.2149 0.3235 0.3798 0.095 Uiso 1 1 calc R U
C66 C 0.0369(3) 0.30957(18) 0.33915(19) 0.0669(14) Uani 1 1 d . .
H66A H 0.0601 0.3428 0.3410 0.080 Uiso 1 1 calc R U
H66B H -0.0025 0.3160 0.3540 0.080 Uiso 1 1 calc R U
C67 C 0.0312(3) 0.29154(18) 0.28554(18) 0.0710(15) Uani 1 1 d . .
H67A H 0.0062 0.3168 0.2666 0.085 Uiso 1 1 calc R U
H67B H 0.0706 0.2907 0.2695 0.085 Uiso 1 1 calc R U
C68 C -0.0457(3) 0.2325(2) 0.26320(18) 0.0665(14) Uani 1 1 d . .
H68 H -0.0632 0.2637 0.2500 0.080 Uiso 1 1 calc R U
C69 C -0.0796(2) 0.1838(2) 0.25727(18) 0.0644(14) Uani 1 1 d . .
C70 C -0.1379(3) 0.1878(3) 0.2402(3) 0.098(2) Uani 1 1 d . .
H70 H -0.1534 0.2220 0.2332 0.118 Uiso 1 1 calc R U
C71 C -0.1738(3) 0.1441(4) 0.2333(3) 0.124(3) Uani 1 1 d . .
H71 H -0.2134 0.1485 0.2223 0.148 Uiso 1 1 calc R U
C72 C -0.1522(2) 0.0956(3) 0.2421(3) 0.095(2) Uani 1 1 d . .
H72 H -0.1763 0.0654 0.2362 0.114 Uiso 1 1 calc R U
C73 C -0.0947(2) 0.0889(2) 0.25974(19) 0.0630(13) Uani 1 1 d . .
H73 H -0.0807 0.0543 0.2669 0.076 Uiso 1 1 calc R U
C74 C -0.05740(18) 0.13246(19) 0.26717(15) 0.0481(10) Uani 1 1 d . .
C75 C -0.1627(4) 0.2017(3) 0.4000(3) 0.115(3) Uani 1 1 d . .
H75A H -0.1201 0.2078 0.4057 0.138 Uiso 1 1 calc R U
H75B H -0.1716 0.2102 0.3644 0.138 Uiso 1 1 calc R U
C76 C -0.2006(6) 0.2398(4) 0.4365(4) 0.166(4) Uani 1 1 d . .
H76A H -0.2423 0.2382 0.4269 0.248 Uiso 1 1 calc R U
H76B H -0.1865 0.2764 0.4332 0.248 Uiso 1 1 calc R U
H76C H -0.1961 0.2281 0.4715 0.248 Uiso 1 1 calc R U
C77 C -0.2411(3) 0.1283(3) 0.4066(3) 0.100(2) Uani 1 1 d . .
H77A H -0.2472 0.0904 0.4146 0.120 Uiso 1 1 calc R U
H77B H -0.2621 0.1492 0.4326 0.120 Uiso 1 1 calc R U
C78 C -0.2681(4) 0.1388(3) 0.3591(3) 0.118(3) Uani 1 1 d . .
H78A H -0.2654 0.1768 0.3517 0.177 Uiso 1 1 calc R U
H78B H -0.3096 0.1282 0.3603 0.177 Uiso 1 1 calc R U
H78C H -0.2478 0.1187 0.3327 0.177 Uiso 1 1 calc R U
C79 C -0.1365(4) 0.1115(4) 0.3819(3) 0.122(3) Uani 1 1 d . .
H79A H -0.0969 0.1263 0.3890 0.147 Uiso 1 1 calc R U
H79B H -0.1450 0.1181 0.3458 0.147 Uiso 1 1 calc R U
C80 C -0.1344(4) 0.0507(4) 0.3906(3) 0.125(3) Uani 1 1 d . .
H80A H -0.1195 0.0434 0.4246 0.187 Uiso 1 1 calc R U
H80B H -0.1082 0.0343 0.3657 0.187 Uiso 1 1 calc R U
H80C H -0.1741 0.0359 0.3871 0.187 Uiso 1 1 calc R U
C83 C 0.1303(3) 0.1512(2) 0.5479(2) 0.0795(17) Uani 1 1 d . .
C84 C 0.1412(3) 0.1713(2) 0.5000(2) 0.0815(17) Uani 1 1 d . .
H84A H 0.1049 0.1703 0.4801 0.122 Uiso 1 1 calc R U
H84B H 0.1715 0.1498 0.4834 0.122 Uiso 1 1 calc R U
H84C H 0.1550 0.2080 0.5027 0.122 Uiso 1 1 calc R U
C85 C 0.1906(4) -0.0922(3) 0.4457(3) 0.098(2) Uani 1 1 d . .
C86 C 0.1794(4) -0.0679(2) 0.3996(2) 0.101(3) Uani 1 1 d . .
H86A H 0.1608 -0.0934 0.3767 0.151 Uiso 1 1 calc R U
H86B H 0.2166 -0.0555 0.3849 0.151 Uiso 1 1 calc R U
H86C H 0.1529 -0.0376 0.4047 0.151 Uiso 1 1 calc R U
N4 N 0.1359(4) -0.1945(3) 0.1613(3) 0.120(2) Uani 1 1 d . .
C81 C 0.1153(3) -0.1527(3) 0.1606(2) 0.0776(16) Uani 1 1 d . .
C82 C 0.0871(3) -0.1015(2) 0.1622(2) 0.0761(16) Uani 1 1 d . .
H82A H 0.0613 -0.0975 0.1328 0.114 Uiso 1 1 calc R U
H82B H 0.1172 -0.0736 0.1618 0.114 Uiso 1 1 calc R U
H82C H 0.0636 -0.0986 0.1931 0.114 Uiso 1 1 calc R U
N1 N 0.02850(17) 0.16176(14) 0.16363(12) 0.0460(8) Uani 1 1 d . .
N2 N 0.0047(2) 0.23833(14) 0.28396(13) 0.0566(10) Uani 1 1 d . .
N3 N -0.1783(2) 0.1396(3) 0.4110(2) 0.117(3) Uani 1 1 d . .
H3A H -0.1677 0.1331 0.4471 0.141 Uiso 1 1 calc R U
N5 N 0.1199(5) 0.1343(3) 0.5863(3) 0.169(4) Uani 1 1 d . .
N6 N 0.1955(4) -0.1126(3) 0.4837(3) 0.130(3) Uani 1 1 d . .
O1 O -0.00053(14) 0.00805(11) 0.21608(10) 0.0490(7) Uani 1 1 d . .
O2 O 0.00974(15) 0.06518(11) 0.12641(10) 0.0514(7) Uani 1 1 d . .
O3 O 0.13054(14) 0.05072(12) 0.17231(10) 0.0516(7) Uani 1 1 d . .
O4 O 0.10119(13) 0.03096(10) 0.28113(9) 0.0426(6) Uani 1 1 d . .
H4 H 0.1029 0.0467 0.3115 0.086(18) Uiso 1 1 d R .
O5 O 0.06711(15) 0.26686(11) 0.36586(12) 0.0561(8) Uani 1 1 d . .
O6 O 0.15299(14) 0.18722(12) 0.36379(11) 0.0539(7) Uani 1 1 d . .
O7 O 0.01032(14) 0.16479(10) 0.39937(11) 0.0492(7) Uani 1 1 d . .
O8 O 0.09286(12) 0.08321(10) 0.35615(9) 0.0387(6) Uani 1 1 d . .
O9 O -0.00208(12) 0.12328(11) 0.28170(10) 0.0420(6) Uani 1 1 d . .
O10 O 0.10804(12) 0.15328(10) 0.24855(10) 0.0410(6) Uani 1 1 d . .
Sm1 Sm 0.05527(2) 0.07861(2) 0.21479(2) 0.04049(8) Uani 1 1 d . .
Sm2 Sm 0.06606(2) 0.17078(2) 0.33274(2) 0.03956(8) Uani 1 1 d . .

loop_
_atom_site_aniso_label
_atom_site_aniso_U_11
_atom_site_aniso_U_22
_atom_site_aniso_U_33
_atom_site_aniso_U_23
_atom_site_aniso_U_13
_atom_site_aniso_U_12
C1 0.062(3) 0.044(2) 0.038(2) -0.0001(18) 0.0046(19) -0.011(2)
C2 0.063(3) 0.039(2) 0.039(2) 0.0035(17) 0.0083(19) -0.0037(19)
C3 0.075(3) 0.039(2) 0.052(3) 0.0069(19) 0.013(2) -0.002(2)
C4 0.060(3) 0.048(2) 0.071(3) 0.004(2) 0.008(2) -0.012(2)
C5 0.067(3) 0.052(3) 0.063(3) -0.002(2) -0.004(2) -0.012(2)
C6 0.063(3) 0.047(2) 0.042(2) 0.0014(19) 0.000(2) -0.011(2)
C7 0.070(3) 0.059(3) 0.050(3) 0.005(2) -0.016(2) -0.013(2)
C8 0.083(3) 0.057(3) 0.033(2) 0.0058(19) -0.013(2) -0.017(2)
C9 0.102(4) 0.056(3) 0.037(2) 0.004(2) -0.017(3) -0.030(3)
C10 0.119(5) 0.053(3) 0.038(3) -0.002(2) -0.010(3) -0.017(3)
C11 0.114(4) 0.063(3) 0.030(2) -0.002(2) 0.002(2) -0.019(3)
C12 0.100(4) 0.053(3) 0.025(2) 0.0044(18) -0.002(2) -0.017(2)
C13 0.088(3) 0.051(2) 0.027(2) 0.0053(18) -0.012(2) -0.018(2)
C14 0.098(4) 0.058(3) 0.028(2) -0.0010(19) 0.013(2) -0.021(3)
C15 0.081(3) 0.053(3) 0.041(2) -0.002(2) 0.017(2) -0.016(2)
C16 0.097(4) 0.076(3) 0.046(3) -0.006(3) 0.027(3) -0.011(3)
C17 0.097(4) 0.074(4) 0.071(4) -0.011(3) 0.042(3) -0.003(3)
C18 0.066(3) 0.068(3) 0.070(3) 0.001(3) 0.025(3) -0.003(3)
C19 0.064(3) 0.048(2) 0.054(3) -0.002(2) 0.012(2) -0.010(2)
C20 0.065(3) 0.045(2) 0.045(2) -0.0034(19) 0.016(2) -0.014(2)
C21 0.061(3) 0.048(2) 0.053(3) -0.004(2) 0.001(2) -0.006(2)
C22 0.058(2) 0.039(2) 0.039(2) -0.0025(17) -0.0013(19) -0.0010(18)
C23 0.067(3) 0.042(2) 0.049(2) -0.0073(19) 0.001(2) 0.003(2)
C24 0.073(3) 0.036(2) 0.050(3) -0.0038(18) 0.000(2) 0.003(2)
C25 0.075(3) 0.036(2) 0.038(2) -0.0008(17) 0.000(2) -0.004(2)
C26 0.066(3) 0.041(2) 0.0259(18) 0.0002(16) -0.0021(17) -0.0010(19)
C27 0.069(3) 0.0341(19) 0.0240(17) -0.0014(14) -0.0043(17) -0.0003(18)
C28 0.071(3) 0.041(2) 0.031(2) 0.0067(16) 0.0086(19) 0.0011(19)
C29 0.077(3) 0.054(3) 0.035(2) 0.0084(19) -0.011(2) -0.009(2)
C30 0.071(3) 0.061(3) 0.040(2) 0.006(2) -0.010(2) 0.003(2)
C31 0.074(3) 0.042(2) 0.031(2) 0.0058(17) 0.0029(19) 0.006(2)
C32 0.060(3) 0.038(2) 0.039(2) 0.0019(16) 0.0101(19) -0.0013(18)
C33 0.090(3) 0.040(2) 0.051(3) 0.010(2) 0.012(2) -0.004(2)
C34 0.086(4) 0.048(3) 0.069(3) 0.005(2) 0.020(3) -0.019(3)
C35 0.071(3) 0.056(3) 0.070(3) -0.003(2) 0.011(3) -0.021(2)
C36 0.054(2) 0.052(3) 0.052(3) 0.004(2) 0.005(2) -0.0059(19)
C37 0.047(2) 0.0371(19) 0.039(2) -0.0005(16) 0.0093(17) -0.0019(16)
C38 0.089(3) 0.032(2) 0.049(3) -0.0087(18) 0.006(2) -0.007(2)
C39 0.093(4) 0.040(2) 0.060(3) -0.014(2) 0.017(3) -0.021(2)
C40 0.089(4) 0.055(3) 0.062(3) -0.018(2) 0.005(3) -0.020(3)
C41 0.102(4) 0.053(3) 0.057(3) -0.019(2) 0.004(3) -0.007(3)
C42 0.087(4) 0.040(2) 0.050(3) -0.010(2) 0.010(2) -0.001(2)
C43 0.079(3) 0.030(2) 0.051(3) -0.0036(18) 0.003(2) -0.001(2)
C44 0.071(3) 0.039(2) 0.054(3) -0.0037(19) 0.004(2) 0.011(2)
C45 0.054(2) 0.042(2) 0.051(2) 0.0014(19) 0.005(2) 0.0040(18)
C46 0.072(3) 0.052(3) 0.050(3) -0.010(2) 0.013(2) 0.004(2)
C47 0.093(4) 0.069(3) 0.044(3) 0.001(2) 0.022(3) -0.001(3)
C48 0.078(3) 0.049(2) 0.047(3) 0.005(2) 0.012(2) -0.002(2)
C49 0.048(2) 0.039(2) 0.037(2) -0.0009(16) 0.0019(17) -0.0021(17)
C50 0.047(2) 0.040(2) 0.036(2) -0.0002(16) 0.0001(17) 0.0017(16)
C51 0.053(2) 0.0322(18) 0.041(2) 0.0026(16) -0.0014(18) -0.0019(17)
C52 0.055(2) 0.0322(18) 0.0328(19) 0.0007(15) -0.0061(17) 0.0032(17)
C53 0.069(3) 0.040(2) 0.036(2) 0.0009(17) -0.0075(19) 0.0037(19)
C54 0.076(3) 0.053(3) 0.042(2) -0.001(2) -0.022(2) 0.016(2)
C55 0.052(3) 0.068(3) 0.053(3) -0.013(2) -0.014(2) 0.016(2)
C56 0.052(2) 0.052(2) 0.042(2) -0.0148(18) -0.0047(18) 0.0126(19)
C57 0.051(2) 0.0339(18) 0.0303(18) -0.0032(15) -0.0091(16) 0.0048(16)
C58 0.046(2) 0.072(3) 0.047(2) -0.021(2) 0.0017(19) 0.005(2)
C59 0.047(2) 0.090(4) 0.057(3) -0.037(3) 0.008(2) -0.010(2)
C60 0.043(3) 0.150(7) 0.153(7) -0.099(6) 0.007(4) -0.010(3)
C61 0.047(3) 0.172(8) 0.217(10) -0.134(8) 0.019(5) -0.023(4)
C62 0.064(4) 0.129(6) 0.163(7) -0.097(6) 0.047(4) -0.048(4)
C63 0.076(3) 0.079(4) 0.070(3) -0.033(3) 0.027(3) -0.036(3)
C64 0.057(3) 0.073(3) 0.043(2) -0.017(2) 0.011(2) -0.023(2)
C65 0.103(4) 0.065(3) 0.070(3) -0.018(3) 0.028(3) -0.047(3)
C66 0.117(4) 0.032(2) 0.052(3) 0.0046(19) 0.005(3) 0.007(3)
C67 0.129(5) 0.037(2) 0.047(3) 0.009(2) 0.008(3) 0.012(3)
C68 0.098(4) 0.063(3) 0.039(2) 0.003(2) -0.004(3) 0.036(3)
C69 0.071(3) 0.084(4) 0.038(2) -0.014(2) -0.013(2) 0.032(3)
C70 0.084(4) 0.127(6) 0.085(4) -0.040(4) -0.032(4) 0.056(4)
C71 0.072(4) 0.187(9) 0.112(6) -0.080(6) -0.042(4) 0.044(5)
C72 0.050(3) 0.128(6) 0.106(5) -0.061(5) -0.013(3) 0.009(3)
C73 0.046(2) 0.086(4) 0.056(3) -0.029(3) 0.000(2) -0.004(2)
C74 0.050(2) 0.066(3) 0.028(2) -0.0079(19) -0.0021(17) 0.008(2)
C75 0.151(7) 0.091(5) 0.103(6) 0.022(4) -0.040(5) -0.038(5)
C76 0.229(13) 0.143(9) 0.125(8) -0.004(7) 0.019(9) -0.029(9)
C77 0.092(5) 0.099(5) 0.109(5) 0.027(4) -0.010(4) -0.023(4)
C78 0.123(6) 0.071(4) 0.161(8) 0.008(4) -0.083(6) -0.012(4)
C79 0.099(5) 0.203(10) 0.064(4) 0.013(5) -0.008(4) -0.048(6)
C80 0.125(6) 0.142(7) 0.107(6) 0.062(5) -0.036(5) -0.028(6)
C83 0.113(5) 0.062(3) 0.063(4) -0.028(3) -0.010(3) 0.012(3)
C84 0.117(5) 0.056(3) 0.072(4) -0.005(3) -0.005(4) -0.003(3)
C85 0.141(6) 0.082(4) 0.071(4) 0.004(3) 0.003(4) 0.046(4)
C86 0.186(8) 0.061(3) 0.056(3) -0.003(3) -0.023(4) 0.013(4)
N4 0.144(6) 0.090(4) 0.125(6) -0.027(4) 0.026(5) 0.011(4)
C81 0.097(4) 0.069(4) 0.066(4) -0.013(3) 0.014(3) -0.017(3)
C82 0.111(5) 0.056(3) 0.062(3) 0.010(3) -0.014(3) -0.026(3)
N1 0.062(2) 0.0454(19) 0.0307(17) 0.0008(14) -0.0012(15) 0.0023(16)
N2 0.088(3) 0.044(2) 0.038(2) 0.0067(15) 0.0018(19) 0.012(2)
N3 0.059(3) 0.213(8) 0.080(4) 0.066(4) 0.004(3) 0.018(4)
N5 0.344(14) 0.103(5) 0.059(4) -0.024(4) 0.019(6) -0.011(6)
N6 0.168(7) 0.135(6) 0.086(4) 0.035(4) 0.014(4) 0.060(5)
O1 0.0676(18) 0.0458(16) 0.0336(15) 0.0049(12) -0.0022(13) -0.0173(14)
O2 0.081(2) 0.0433(15) 0.0301(14) 0.0037(12) -0.0076(14) -0.0139(14)
O3 0.072(2) 0.0466(16) 0.0360(15) -0.0039(12) 0.0061(14) -0.0023(14)
O4 0.0669(18) 0.0340(13) 0.0269(13) -0.0032(10) -0.0043(12) 0.0012(12)
O5 0.089(2) 0.0322(14) 0.0474(17) -0.0007(13) 0.0036(15) -0.0021(14)
O6 0.066(2) 0.0489(16) 0.0467(17) -0.0002(13) -0.0083(14) -0.0163(14)
O7 0.075(2) 0.0359(14) 0.0370(15) 0.0022(11) 0.0101(14) 0.0054(13)
O8 0.0528(15) 0.0334(13) 0.0299(13) -0.0023(10) -0.0069(12) 0.0037(11)
O9 0.0453(15) 0.0449(15) 0.0359(14) 0.0029(11) -0.0033(11) -0.0019(12)
O10 0.0533(15) 0.0360(13) 0.0337(14) 0.0023(11) 0.0021(12) -0.0057(12)
Sm1 0.05834(14) 0.03622(13) 0.02692(12) 0.00102(8) -0.00136(8) -0.00681(9)
Sm2 0.05579(14) 0.03206(12) 0.03084(12) -0.00013(7) -0.00163(8) -0.00128(8)

loop_
_atom_type_symbol
_atom_type_description
_atom_type_scat_dispersion_real
_atom_type_scat_dispersion_imag
_atom_type_scat_source
C C 0.0033 0.0016 'International Tables Vol C Tables 4.2.6.8 and 6.1.1.4'
H H 0.0000 0.0000 'International Tables Vol C Tables 4.2.6.8 and 6.1.1.4'
N N 0.0061 0.0033 'International Tables Vol C Tables 4.2.6.8 and 6.1.1.4'
O O 0.0106 0.0060 'International Tables Vol C Tables 4.2.6.8 and 6.1.1.4'
Sm Sm -0.1638 3.4418 'International Tables Vol C Tables 4.2.6.8 and 6.1.1.4'

loop_
_geom_angle_atom_site_label_1
_geom_angle_atom_site_label_2
_geom_angle_atom_site_label_3
_geom_angle
O1 C1 C2 120.1(4)
O1 C1 C6 119.6(4)
C2 C1 C6 120.1(4)
C3 C2 C1 118.0(4)
C3 C2 C28 123.0(4)
C1 C2 C28 119.0(4)
C4 C3 C2 121.7(4)
C3 C4 C5 119.8(4)
C6 C5 C4 121.0(5)
C5 C6 C1 119.3(4)
C5 C6 C7 122.0(4)
C1 C6 C7 118.6(4)
C6 C7 C8 114.5(4)
C9 C8 C13 117.2(5)
C9 C8 C7 119.9(5)
C13 C8 C7 122.9(4)
C10 C9 C8 120.9(5)
C9 C10 C11 120.4(5)
C10 C11 C12 121.1(5)
C13 C12 C11 117.3(5)
C13 C12 C14 123.6(4)
C11 C12 C14 119.0(5)
C12 C13 C8 122.7(4)
C12 C13 O2 119.6(4)
C8 C13 O2 117.6(4)
C15 C14 C12 111.5(4)
C16 C15 C20 119.5(5)
C16 C15 C14 120.8(5)
C20 C15 C14 119.5(4)
C17 C16 C15 121.3(5)
C16 C17 C18 119.2(5)
C19 C18 C17 121.3(6)
C18 C19 C20 118.5(5)
C18 C19 C21 121.2(5)
C20 C19 C21 120.2(4)
O3 C20 C15 119.6(5)
O3 C20 C19 120.2(4)
C15 C20 C19 120.1(4)
C19 C21 C22 111.9(4)
C23 C22 C27 118.3(4)
C23 C22 C21 119.8(4)
C27 C22 C21 121.8(4)
C24 C23 C22 121.3(4)
C25 C24 C23 119.4(4)
C24 C25 C26 121.9(4)
C25 C26 C27 117.8(4)
C25 C26 C28 119.5(4)
C27 C26 C28 122.7(4)
O4 C27 C22 118.7(4)
O4 C27 C26 120.2(4)
C22 C27 C26 121.0(4)
C2 C28 C26 114.0(3)
O2 C29 C30 106.3(3)
N1 C30 C29 109.2(4)
N1 C31 C32 127.1(4)
C33 C32 C37 119.1(4)
C33 C32 C31 115.9(4)
C37 C32 C31 124.9(4)
C34 C33 C32 122.0(5)
C33 C34 C35 119.4(4)
C34 C35 C36 120.4(5)
C35 C36 C37 121.8(5)
O10 C37 C36 120.2(4)
O10 C37 C32 122.6(4)
C36 C37 C32 117.2(4)
C43 C38 C39 122.2(5)
C43 C38 O5 119.4(5)
C39 C38 O5 118.4(4)
C40 C39 C38 118.0(5)
C40 C39 C65 119.2(5)
C38 C39 C65 122.7(5)
C41 C40 C39 121.5(5)
C40 C41 C42 119.3(5)
C41 C42 C43 121.5(5)
C38 C43 C42 117.4(5)
C38 C43 C44 124.1(4)
C42 C43 C44 118.5(4)
C43 C44 C45 110.9(4)
C46 C45 C50 118.9(4)
C46 C45 C44 122.6(4)
C50 C45 C44 118.4(4)
C47 C46 C45 121.3(4)
C46 C47 C48 119.7(4)
C49 C48 C47 121.1(4)
C48 C49 C50 118.9(4)
C48 C49 C51 121.7(4)
C50 C49 C51 119.4(3)
O7 C50 C45 119.0(4)
O7 C50 C49 120.7(3)
C45 C50 C49 120.2(4)
C52 C51 C49 112.0(3)
C53 C52 C57 117.7(4)
C53 C52 C51 119.7(4)
C57 C52 C51 122.6(3)
C54 C53 C52 121.9(4)
C55 C54 C53 119.3(4)
C54 C55 C56 121.9(4)
C57 C56 C55 117.4(4)
C57 C56 C58 123.4(4)
C55 C56 C58 119.1(4)
O8 C57 C56 120.1(4)
O8 C57 C52 118.5(3)
C56 C57 C52 121.4(4)
C59 C58 C56 112.7(4)
C60 C59 C64 117.7(5)
C60 C59 C58 123.4(6)
C64 C59 C58 118.9(4)
C61 C60 C59 121.5(8)
C62 C61 C60 120.7(6)
C61 C62 C63 121.2(6)
C62 C63 C64 118.6(6)
C62 C63 C65 123.0(5)
C64 C63 C65 118.4(5)
O6 C64 C63 120.0(5)
O6 C64 C59 119.8(4)
C63 C64 C59 120.2(5)
C63 C65 C39 113.2(5)
O5 C66 C67 106.1(4)
N2 C67 C66 109.8(4)
N2 C68 C69 128.0(4)
C70 C69 C74 117.6(6)
C70 C69 C68 118.2(6)
C74 C69 C68 124.3(4)
C71 C70 C69 122.8(7)
C72 C71 C70 119.4(6)
C71 C72 C73 120.6(7)
C72 C73 C74 121.3(6)
O9 C74 C73 118.3(4)
O9 C74 C69 123.3(4)
C73 C74 C69 118.4(4)
C76 C75 N3 110.4(7)
C78 C77 N3 117.0(7)
N3 C79 C80 115.7(7)
N5 C83 C84 178.0(10)
N6 C85 C86 175.1(10)
N4 C81 C82 176.4(7)
C31 N1 C30 117.6(4)
C31 N1 Sm1 129.5(3)
C30 N1 Sm1 112.5(3)
C68 N2 C67 118.9(4)
C68 N2 Sm2 129.0(3)
C67 N2 Sm2 111.8(3)
C79 N3 C77 120.8(8)
C79 N3 C75 103.7(6)
C77 N3 C75 112.7(6)
C1 O1 Sm1 165.6(3)
C13 O2 C29 112.4(3)
C13 O2 Sm1 124.2(2)
C29 O2 Sm1 123.2(2)
C20 O3 Sm1 158.4(3)
C27 O4 Sm1 124.8(2)
C38 O5 C66 113.8(3)
C38 O5 Sm2 123.4(2)
C66 O5 Sm2 121.6(3)
C64 O6 Sm2 172.2(3)
C50 O7 Sm2 160.8(3)
C57 O8 Sm2 124.1(2)
C74 O9 Sm2 133.5(3)
C74 O9 Sm1 111.5(2)
Sm2 O9 Sm1 107.23(10)
C37 O10 Sm1 132.5(2)
C37 O10 Sm2 115.1(2)
Sm1 O10 Sm2 106.56(10)
O3 Sm1 O1 101.57(11)
O3 Sm1 O4 82.83(10)
O1 Sm1 O4 80.22(10)
O3 Sm1 O10 93.20(10)
O1 Sm1 O10 157.05(9)
O4 Sm1 O10 84.37(9)
O3 Sm1 O9 159.63(10)
O1 Sm1 O9 93.16(10)
O4 Sm1 O9 85.94(9)
O10 Sm1 O9 68.76(9)
O3 Sm1 N1 100.18(11)
O1 Sm1 N1 122.41(11)
O4 Sm1 N1 155.34(10)
O10 Sm1 N1 71.06(10)
O9 Sm1 N1 83.29(10)
O3 Sm1 O2 78.47(11)
O1 Sm1 O2 71.08(9)
O4 Sm1 O2 141.47(9)
O10 Sm1 O2 129.76(9)
O9 Sm1 O2 120.06(10)
N1 Sm1 O2 62.19(10)
O3 Sm1 Sm2 124.15(8)
O1 Sm1 Sm2 120.58(7)
O4 Sm1 Sm2 71.31(6)
O10 Sm1 Sm2 37.28(6)
O9 Sm1 Sm2 35.57(6)
N1 Sm1 Sm2 87.27(7)
O2 Sm1 Sm2 146.09(7)
O6 Sm2 O7 103.40(12)
O6 Sm2 O8 81.15(10)
O7 Sm2 O8 82.64(10)
O6 Sm2 O9 154.16(11)
O7 Sm2 O9 92.86(10)
O8 Sm2 O9 81.19(9)
O6 Sm2 O10 91.55(10)
O7 Sm2 O10 161.07(10)
O8 Sm2 O10 88.38(9)
O9 Sm2 O10 69.23(9)
O6 Sm2 N2 123.98(13)
O7 Sm2 N2 98.10(12)
O8 Sm2 N2 153.31(11)
O9 Sm2 N2 72.12(11)
O10 Sm2 N2 82.59(10)
O6 Sm2 O5 71.56(11)
O7 Sm2 O5 78.10(10)
O8 Sm2 O5 141.55(9)
O9 Sm2 O5 132.33(10)
O10 Sm2 O5 118.23(9)
N2 Sm2 O5 63.28(12)
O6 Sm2 Sm1 118.25(8)
O7 Sm2 Sm1 124.92(8)
O8 Sm2 Sm1 70.85(6)
O9 Sm2 Sm1 37.20(7)
O10 Sm2 Sm1 36.16(6)
N2 Sm2 Sm1 87.52(8)
O5 Sm2 Sm1 146.42(7)

loop_
_geom_bond_atom_site_label_1
_geom_bond_atom_site_label_2
_geom_bond_distance
C1 O1 1.320(5)
C1 C2 1.412(6)
C1 C6 1.421(6)
C2 C3 1.407(7)
C2 C28 1.510(6)
C3 C4 1.377(7)
C4 C5 1.389(7)
C5 C6 1.382(6)
C6 C7 1.516(6)
C7 C8 1.517(7)
C8 C9 1.394(7)
C8 C13 1.402(7)
C9 C10 1.374(8)
C10 C11 1.377(8)
C11 C12 1.391(7)
C12 C13 1.388(7)
C12 C14 1.531(7)
C13 O2 1.414(5)
C14 C15 1.509(7)
C15 C16 1.385(7)
C15 C20 1.401(6)
C16 C17 1.382(9)
C17 C18 1.399(8)
C18 C19 1.389(7)
C19 C20 1.418(7)
C19 C21 1.507(7)
C20 O3 1.319(5)
C21 C22 1.524(6)
C22 C23 1.400(6)
C22 C27 1.403(6)
C23 C24 1.385(7)
C24 C25 1.376(7)
C25 C26 1.398(6)
C26 C27 1.410(6)
C26 C28 1.517(6)
C27 O4 1.374(5)
C29 O2 1.443(5)
C29 C30 1.516(7)
C30 N1 1.465(6)
C31 N1 1.280(6)
C31 C32 1.443(6)
C32 C33 1.416(6)
C32 C37 1.419(6)
C33 C34 1.366(8)
C34 C35 1.381(8)
C35 C36 1.387(6)
C36 C37 1.415(6)
C37 O10 1.330(5)
C38 C43 1.395(7)
C38 C39 1.397(8)
C38 O5 1.406(6)
C39 C40 1.393(7)
C39 C65 1.532(7)
C40 C41 1.377(8)
C41 C42 1.391(8)
C42 C43 1.400(7)
C43 C44 1.523(7)
C44 C45 1.524(6)
C45 C46 1.400(6)
C45 C50 1.406(6)
C46 C47 1.370(7)
C47 C48 1.396(7)
C48 C49 1.391(6)
C49 C50 1.410(5)
C49 C51 1.520(5)
C50 O7 1.315(5)
C51 C52 1.511(6)
C52 C53 1.393(5)
C52 C57 1.416(6)
C53 C54 1.382(7)
C54 C55 1.376(7)
C55 C56 1.408(6)
C56 C57 1.403(6)
C56 C58 1.513(7)
C57 O8 1.371(4)
C58 C59 1.507(7)
C59 C60 1.392(7)
C59 C64 1.416(8)
C60 C61 1.374(10)
C61 C62 1.357(13)
C62 C63 1.388(9)
C63 C64 1.415(7)
C63 C65 1.492(9)
C64 O6 1.311(6)
C66 O5 1.460(6)
C66 C67 1.499(7)
C67 N2 1.472(7)
C68 N2 1.277(7)
C68 C69 1.458(8)
C69 C70 1.401(8)
C69 C74 1.414(7)
C70 C71 1.382(12)
C71 C72 1.340(11)
C72 C73 1.396(7)
C73 C74 1.401(7)
C74 O9 1.333(5)
C75 C76 1.614(13)
C75 N3 1.631(10)
C77 C78 1.426(9)
C77 N3 1.458(8)
C79 N3 1.416(11)
C79 C80 1.553(12)
C83 N5 1.130(9)
C83 C84 1.390(9)
C85 N6 1.137(8)
C85 C86 1.393(9)
N4 C81 1.154(9)
C81 C82 1.443(9)
N1 Sm1 2.571(3)
N2 Sm2 2.553(4)
O1 Sm1 2.185(3)
O2 Sm1 2.585(3)
O3 Sm1 2.164(3)
O4 Sm1 2.373(3)
O5 Sm2 2.578(3)
O6 Sm2 2.177(3)
O7 Sm2 2.179(3)
O8 Sm2 2.374(2)
O9 Sm2 2.379(3)
O9 Sm1 2.473(3)
O10 Sm1 2.405(3)
O10 Sm2 2.469(3)
Sm1 Sm2 3.9066(3)
